data_1564335
loop_
_publ_author_name
'Xu, Yankun'
'Xu, Weiwei'
'Chen, Xinyang'
'Luo, Xiai'
'Lu, Haiyan'
'Zhang, Minghao'
'Yang, Xiumei'
'Deng, Guobo'
'Liang, Yun'
'Yang, Yuan'

_publ_section_title
;
 Me3SiSiMe2(OnBu): a disilane reagent for the synthesis of diverse
 silacycles via Brook- and retro-Brook-type rearrangement
;
_journal_name_full 'Chemical Science'
_journal_paper_doi 10.1039/D1SC03487A
_journal_year 2021
_chemical_formula_sum 'C24 H22 Cl N O Si'
_chemical_formula_weight 403.96
_space_group_crystal_system triclinic
_space_group_IT_number 2
_space_group_name_Hall '-P 1'
_space_group_name_H-M_alt 'P -1'
_atom_sites_solution_hydrogens geom
_audit_creation_method SHELXL-2014
_audit_update_record
;
2020-10-24 deposited with the CCDC.	2021-08-02 downloaded from the CCDC.
;
_cell_angle_alpha 112.361(10)
_cell_angle_beta 99.502(11)
_cell_angle_gamma 100.767(11)
_cell_formula_units_Z 2
_cell_length_a 8.468(7)
_cell_length_b 10.762(9)
_cell_length_c 13.404(11)
_cell_measurement_reflns_used 2701
_cell_measurement_temperature 296(2)
_cell_measurement_theta_max 26.78
_cell_measurement_theta_min 2.54
_cell_volume 1071.7(15)
_computing_cell_refinement 'Bruker SAINT'
_computing_data_collection 'Bruker APEX2'
_computing_data_reduction 'Bruker SAINT'
_computing_molecular_graphics 'Bruker SHELXTL'
_computing_publication_material 'Bruker SHELXTL'
_computing_structure_refinement 'SHELXL-2014 (Sheldrick, 2014)'
_computing_structure_solution 'SHELXS-97 (Sheldrick 2008)'
_diffrn_ambient_temperature 296(2)
_diffrn_measured_fraction_theta_full 0.928
_diffrn_measured_fraction_theta_max 0.949
_diffrn_measurement_device_type 'Bruker APEX-II CCD'
_diffrn_measurement_method '\f and \w scans'
_diffrn_radiation_type MoK\a
_diffrn_radiation_wavelength 0.71073
_diffrn_reflns_av_R_equivalents 0.0415
_diffrn_reflns_av_unetI/netI 0.0602
_diffrn_reflns_Laue_measured_fraction_full 0.928
_diffrn_reflns_Laue_measured_fraction_max 0.949
_diffrn_reflns_limit_h_max 9
_diffrn_reflns_limit_h_min -10
_diffrn_reflns_limit_k_max 12
_diffrn_reflns_limit_k_min -12
_diffrn_reflns_limit_l_max 15
_diffrn_reflns_limit_l_min -14
_diffrn_reflns_number 7693
_diffrn_reflns_point_group_measured_fraction_full 0.928
_diffrn_reflns_point_group_measured_fraction_max 0.949
_diffrn_reflns_theta_full 25.242
_diffrn_reflns_theta_max 25.008
_diffrn_reflns_theta_min 2.535
_exptl_absorpt_coefficient_mu 0.248
_exptl_absorpt_correction_type none
_exptl_crystal_density_diffrn 1.252
_exptl_crystal_description BLOCK
_exptl_crystal_F_000 424
_exptl_crystal_size_max 0.260
_exptl_crystal_size_mid 0.220
_exptl_crystal_size_min 0.190
_refine_diff_density_max 0.273
_refine_diff_density_min -0.433
_refine_diff_density_rms 0.058
_refine_ls_extinction_method none
_refine_ls_goodness_of_fit_ref 1.037
_refine_ls_hydrogen_treatment constr
_refine_ls_matrix_type full
_refine_ls_number_parameters 253
_refine_ls_number_reflns 3587
_refine_ls_number_restraints 0
_refine_ls_restrained_S_all 1.037
_refine_ls_R_factor_all 0.0754
_refine_ls_R_factor_gt 0.0535
_refine_ls_shift/su_max 0.000
_refine_ls_shift/su_mean 0.000
_refine_ls_structure_factor_coef Fsqd
_refine_ls_weighting_details 'w=1/[\s^2^(Fo^2^)+(0.0906P)^2^] where P=(Fo^2^+2Fc^2^)/3'
_refine_ls_weighting_scheme calc
_refine_ls_wR_factor_gt 0.1406
_refine_ls_wR_factor_ref 0.1552
_reflns_Friedel_coverage 0.000
_reflns_number_gt 2608
_reflns_number_total 3587
_reflns_threshold_expression 'I > 2\s(I)'
_cod_data_source_file d1sc03487a2.cif
_cod_data_source_block zxm343_0m
_cod_original_cell_volume 1071.6(15)
_cod_database_code 1564335
_shelx_space_group_comment
; 
The symmetry employed for this shelxl refinement is uniquely defined 
by the following loop, which should always be used as a source of 
symmetry information in preference to the above space-group names. 
They are only intended as comments. 
;
_shelx_estimated_absorpt_t_min 0.938
_shelx_estimated_absorpt_t_max 0.954
_shelxl_version_number 2014-3

loop_
_space_group_symop_operation_xyz
'x, y, z'
'-x, -y, -z'

loop_
_atom_site_label
_atom_site_type_symbol
_atom_site_fract_x
_atom_site_fract_y
_atom_site_fract_z
_atom_site_U_iso_or_equiv
_atom_site_adp_type
_atom_site_occupancy
_atom_site_site_symmetry_order
_atom_site_calc_flag
_atom_site_refinement_flags_posn
_atom_site_refinement_flags_adp
_atom_site_refinement_flags_occupancy
_atom_site_disorder_assembly
_atom_site_disorder_group
Cl1 Cl 0.03771(10) 0.27214(7) -0.39998(6) 0.0719(3) Uani 1 1 d . . . . .
N1 N 0.4468(2) 0.74499(18) -0.10568(16) 0.0411(5) Uani 1 1 d . . . . .
C7 C 0.5144(3) 0.7973(2) -0.1795(2) 0.0453(6) Uani 1 1 d . . . . .
H7A H 0.5806 0.8933 -0.1359 0.054 Uiso 1 1 calc R U . . .
H7B H 0.4229 0.7968 -0.2339 0.054 Uiso 1 1 calc R U . . .
Si1 Si 0.51058(9) 0.83562(7) 0.28423(6) 0.0493(3) Uani 1 1 d . . . . .
C3 C 0.8313(4) 0.5796(3) -0.3505(3) 0.0749(9) Uani 1 1 d . . . . .
H3 H 0.9032 0.5355 -0.3871 0.090 Uiso 1 1 calc R U . . .
C4 C 0.8454(4) 0.6102(3) -0.2390(3) 0.0744(9) Uani 1 1 d . . . . .
H4 H 0.9261 0.5851 -0.2005 0.089 Uiso 1 1 calc R U . . .
C5 C 0.7418(3) 0.6771(3) -0.1849(2) 0.0550(7) Uani 1 1 d . . . . .
H5 H 0.7532 0.6978 -0.1097 0.066 Uiso 1 1 calc R U . . .
C6 C 0.6204(3) 0.7142(2) -0.2405(2) 0.0403(6) Uani 1 1 d . . . . .
C14 C 0.3839(3) 0.7286(2) 0.05521(19) 0.0393(5) Uani 1 1 d . . . . .
C16 C 0.2757(3) 0.8187(2) 0.1130(2) 0.0377(5) Uani 1 1 d . . . . .
C21 C 0.3246(3) 0.8827(2) 0.2297(2) 0.0414(6) Uani 1 1 d . . . . .
C20 C 0.2322(3) 0.9689(2) 0.2848(2) 0.0511(7) Uani 1 1 d . . . . .
H20 H 0.2620 1.0127 0.3625 0.061 Uiso 1 1 calc R U . . .
C19 C 0.0980(3) 0.9900(3) 0.2262(3) 0.0550(7) Uani 1 1 d . . . . .
H19 H 0.0375 1.0471 0.2643 0.066 Uiso 1 1 calc R U . . .
C2 C 0.7098(4) 0.6152(3) -0.4066(3) 0.0684(8) Uani 1 1 d . . . . .
H2 H 0.6985 0.5944 -0.4818 0.082 Uiso 1 1 calc R U . . .
C1 C 0.6054(3) 0.6812(3) -0.3523(2) 0.0541(7) Uani 1 1 d . . . . .
H1 H 0.5229 0.7041 -0.3913 0.065 Uiso 1 1 calc R U . . .
C13 C 0.2841(3) 0.6013(2) -0.05055(19) 0.0380(5) Uani 1 1 d . . . . .
C17 C 0.1419(3) 0.8412(2) 0.0537(2) 0.0472(6) Uani 1 1 d . . . . .
H17 H 0.1121 0.7994 -0.0240 0.057 Uiso 1 1 calc R U . . .
C18 C 0.0535(3) 0.9266(3) 0.1116(3) 0.0538(7) Uani 1 1 d . . . . .
H18 H -0.0371 0.9412 0.0723 0.065 Uiso 1 1 calc R U . . .
C23 C 0.4813(4) 0.7635(3) 0.3880(3) 0.0778(9) Uani 1 1 d . . . . .
H23A H 0.3816 0.6876 0.3572 0.117 Uiso 1 1 calc R U . . .
H23B H 0.5750 0.7304 0.4058 0.117 Uiso 1 1 calc R U . . .
H23C H 0.4721 0.8354 0.4547 0.117 Uiso 1 1 calc R U . . .
C24 C 0.4930(3) 0.6970(3) 0.1422(2) 0.0520(7) Uani 1 1 d . . . . .
H24A H 0.6025 0.6985 0.1291 0.062 Uiso 1 1 calc R U . . .
H24B H 0.4421 0.6053 0.1370 0.062 Uiso 1 1 calc R U . . .
C22 C 0.7032(4) 0.9827(3) 0.3429(3) 0.0701(8) Uani 1 1 d . . . . .
H22A H 0.7176 1.0194 0.2889 0.105 Uiso 1 1 calc R U . . .
H22B H 0.6944 1.0549 0.4095 0.105 Uiso 1 1 calc R U . . .
H22C H 0.7973 0.9499 0.3606 0.105 Uiso 1 1 calc R U . . .
C15 C 0.4937(3) 0.8131(2) 0.0090(2) 0.0407(6) Uani 1 1 d . . . . .
O1 O 0.6047(2) 0.92037(17) 0.06297(14) 0.0538(5) Uani 1 1 d . . . . .
C8 C 0.3246(3) 0.6175(2) -0.14269(19) 0.0385(5) Uani 1 1 d . . . . .
C9 C 0.2529(3) 0.5186(2) -0.2503(2) 0.0443(6) Uani 1 1 d . . . . .
H9 H 0.2817 0.5303 -0.3109 0.053 Uiso 1 1 calc R U . . .
C10 C 0.1344(3) 0.3992(2) -0.2647(2) 0.0464(6) Uani 1 1 d . . . . .
C11 C 0.0925(3) 0.3796(2) -0.1758(2) 0.0483(6) Uani 1 1 d . . . . .
H11 H 0.0141 0.2988 -0.1877 0.058 Uiso 1 1 calc R U . . .
C12 C 0.1685(3) 0.4818(2) -0.0679(2) 0.0448(6) Uani 1 1 d . . . . .
H12 H 0.1411 0.4693 -0.0073 0.054 Uiso 1 1 calc R U . . .

loop_
_atom_site_aniso_label
_atom_site_aniso_U_11
_atom_site_aniso_U_22
_atom_site_aniso_U_33
_atom_site_aniso_U_23
_atom_site_aniso_U_13
_atom_site_aniso_U_12
Cl1 0.0765(5) 0.0444(4) 0.0642(5) 0.0031(4) 0.0087(4) -0.0012(4)
N1 0.0488(12) 0.0275(10) 0.0463(13) 0.0155(9) 0.0187(9) 0.0035(9)
C7 0.0557(15) 0.0311(12) 0.0549(16) 0.0234(12) 0.0209(12) 0.0085(11)
Si1 0.0523(5) 0.0439(4) 0.0494(5) 0.0201(4) 0.0106(3) 0.0097(3)
C3 0.077(2) 0.066(2) 0.080(2) 0.0184(18) 0.0369(18) 0.0263(18)
C4 0.070(2) 0.073(2) 0.084(3) 0.0278(18) 0.0211(17) 0.0365(18)
C5 0.0620(17) 0.0539(16) 0.0516(17) 0.0231(13) 0.0165(13) 0.0187(14)
C6 0.0449(14) 0.0238(11) 0.0514(16) 0.0174(11) 0.0162(11) 0.0010(10)
C14 0.0466(14) 0.0296(12) 0.0437(14) 0.0161(11) 0.0154(11) 0.0106(10)
C16 0.0420(13) 0.0255(11) 0.0507(15) 0.0196(11) 0.0184(11) 0.0079(10)
C21 0.0469(14) 0.0250(11) 0.0467(15) 0.0124(11) 0.0149(11) 0.0013(10)
C20 0.0580(16) 0.0310(13) 0.0552(17) 0.0088(12) 0.0225(13) 0.0052(12)
C19 0.0561(17) 0.0319(13) 0.080(2) 0.0196(14) 0.0334(15) 0.0142(12)
C2 0.089(2) 0.0622(19) 0.0569(19) 0.0225(16) 0.0351(17) 0.0200(17)
C1 0.0691(18) 0.0432(15) 0.0513(17) 0.0220(13) 0.0184(13) 0.0118(13)
C13 0.0411(13) 0.0295(12) 0.0471(15) 0.0169(11) 0.0157(10) 0.0132(10)
C17 0.0526(16) 0.0382(13) 0.0538(16) 0.0212(12) 0.0156(12) 0.0138(12)
C18 0.0450(15) 0.0389(14) 0.084(2) 0.0306(15) 0.0182(14) 0.0155(12)
C23 0.095(2) 0.078(2) 0.065(2) 0.0392(18) 0.0158(18) 0.0178(19)
C24 0.0584(16) 0.0490(15) 0.0570(17) 0.0267(13) 0.0158(13) 0.0240(13)
C22 0.0571(18) 0.0609(18) 0.074(2) 0.0198(16) 0.0056(15) 0.0057(15)
C15 0.0399(13) 0.0314(12) 0.0507(16) 0.0154(12) 0.0154(11) 0.0108(11)
O1 0.0515(10) 0.0376(10) 0.0589(11) 0.0123(9) 0.0140(9) -0.0004(9)
C8 0.0409(13) 0.0275(12) 0.0487(15) 0.0168(11) 0.0144(11) 0.0094(10)
C9 0.0515(15) 0.0331(13) 0.0491(16) 0.0171(12) 0.0180(12) 0.0099(11)
C10 0.0470(14) 0.0295(12) 0.0542(16) 0.0112(12) 0.0105(12) 0.0078(11)
C11 0.0462(15) 0.0285(12) 0.0659(18) 0.0183(13) 0.0161(12) 0.0035(11)
C12 0.0514(15) 0.0367(13) 0.0578(17) 0.0257(13) 0.0250(12) 0.0164(12)

loop_
_atom_type_symbol
_atom_type_description
_atom_type_scat_dispersion_real
_atom_type_scat_dispersion_imag
_atom_type_scat_source
C C 0.0033 0.0016 'International Tables Vol C Tables 4.2.6.8 and 6.1.1.4'
N N 0.0061 0.0033 'International Tables Vol C Tables 4.2.6.8 and 6.1.1.4'
O O 0.0106 0.0060 'International Tables Vol C Tables 4.2.6.8 and 6.1.1.4'
Si Si 0.0817 0.0704 'International Tables Vol C Tables 4.2.6.8 and 6.1.1.4'
Cl Cl 0.1484 0.1585 'International Tables Vol C Tables 4.2.6.8 and 6.1.1.4'
H H 0.0000 0.0000 'International Tables Vol C Tables 4.2.6.8 and 6.1.1.4'

loop_
_geom_angle_atom_site_label_1
_geom_angle_atom_site_label_2
_geom_angle_atom_site_label_3
_geom_angle
_geom_angle_site_symmetry_1
_geom_angle_site_symmetry_3
_geom_angle_publ_flag
C15 N1 C8 111.21(18) . . ?
C15 N1 C7 124.59(19) . . ?
C8 N1 C7 124.20(19) . . ?
N1 C7 C6 113.84(18) . . ?
N1 C7 H7A 108.8 . . ?
C6 C7 H7A 108.8 . . ?
N1 C7 H7B 108.8 . . ?
C6 C7 H7B 108.8 . . ?
H7A C7 H7B 107.7 . . ?
C22 Si1 C23 109.93(15) . . ?
C22 Si1 C21 112.78(13) . . ?
C23 Si1 C21 113.40(14) . . ?
C22 Si1 C24 115.04(14) . . ?
C23 Si1 C24 112.88(15) . . ?
C21 Si1 C24 91.90(12) . . ?
C2 C3 C4 119.1(3) . . ?
C2 C3 H3 120.5 . . ?
C4 C3 H3 120.5 . . ?
C5 C4 C3 120.4(3) . . ?
C5 C4 H4 119.8 . . ?
C3 C4 H4 119.8 . . ?
C4 C5 C6 120.8(3) . . ?
C4 C5 H5 119.6 . . ?
C6 C5 H5 119.6 . . ?
C5 C6 C1 118.4(2) . . ?
C5 C6 C7 121.0(2) . . ?
C1 C6 C7 120.5(2) . . ?
C13 C14 C16 113.03(19) . . ?
C13 C14 C15 101.66(19) . . ?
C16 C14 C15 107.47(17) . . ?
C13 C14 C24 114.80(19) . . ?
C16 C14 C24 108.87(19) . . ?
C15 C14 C24 110.6(2) . . ?
C17 C16 C21 121.3(2) . . ?
C17 C16 C14 122.6(2) . . ?
C21 C16 C14 116.1(2) . . ?
C16 C21 C20 117.6(2) . . ?
C16 C21 Si1 111.08(17) . . ?
C20 C21 Si1 131.3(2) . . ?
C19 C20 C21 121.3(3) . . ?
C19 C20 H20 119.4 . . ?
C21 C20 H20 119.4 . . ?
C18 C19 C20 119.9(2) . . ?
C18 C19 H19 120.1 . . ?
C20 C19 H19 120.1 . . ?
C1 C2 C3 120.3(3) . . ?
C1 C2 H2 119.9 . . ?
C3 C2 H2 119.9 . . ?
C2 C1 C6 121.0(3) . . ?
C2 C1 H1 119.5 . . ?
C6 C1 H1 119.5 . . ?
C12 C13 C8 119.0(2) . . ?
C12 C13 C14 131.7(2) . . ?
C8 C13 C14 109.23(19) . . ?
C18 C17 C16 119.2(2) . . ?
C18 C17 H17 120.4 . . ?
C16 C17 H17 120.4 . . ?
C19 C18 C17 120.8(2) . . ?
C19 C18 H18 119.6 . . ?
C17 C18 H18 119.6 . . ?
Si1 C23 H23A 109.5 . . ?
Si1 C23 H23B 109.5 . . ?
H23A C23 H23B 109.5 . . ?
Si1 C23 H23C 109.5 . . ?
H23A C23 H23C 109.5 . . ?
H23B C23 H23C 109.5 . . ?
C14 C24 Si1 107.33(16) . . ?
C14 C24 H24A 110.2 . . ?
Si1 C24 H24A 110.2 . . ?
C14 C24 H24B 110.2 . . ?
Si1 C24 H24B 110.2 . . ?
H24A C24 H24B 108.5 . . ?
Si1 C22 H22A 109.5 . . ?
Si1 C22 H22B 109.5 . . ?
H22A C22 H22B 109.5 . . ?
Si1 C22 H22C 109.5 . . ?
H22A C22 H22C 109.5 . . ?
H22B C22 H22C 109.5 . . ?
O1 C15 N1 124.9(2) . . ?
O1 C15 C14 126.8(2) . . ?
N1 C15 C14 108.27(19) . . ?
C9 C8 C13 122.5(2) . . ?
C9 C8 N1 128.1(2) . . ?
C13 C8 N1 109.4(2) . . ?
C8 C9 C10 116.8(2) . . ?
C8 C9 H9 121.6 . . ?
C10 C9 H9 121.6 . . ?
C11 C10 C9 122.2(2) . . ?
C11 C10 Cl1 119.37(19) . . ?
C9 C10 Cl1 118.4(2) . . ?
C10 C11 C12 119.3(2) . . ?
C10 C11 H11 120.3 . . ?
C12 C11 H11 120.3 . . ?
C13 C12 C11 120.2(2) . . ?
C13 C12 H12 119.9 . . ?
C11 C12 H12 119.9 . . ?

loop_
_geom_bond_atom_site_label_1
_geom_bond_atom_site_label_2
_geom_bond_distance
_geom_bond_site_symmetry_2
_geom_bond_publ_flag
Cl1 C10 1.742(3) . ?
N1 C15 1.375(3) . ?
N1 C8 1.408(3) . ?
N1 C7 1.454(3) . ?
C7 C6 1.503(3) . ?
C7 H7A 0.9700 . ?
C7 H7B 0.9700 . ?
Si1 C22 1.858(3) . ?
Si1 C23 1.861(3) . ?
Si1 C21 1.864(3) . ?
Si1 C24 1.880(3) . ?
C3 C2 1.372(4) . ?
C3 C4 1.381(4) . ?
C3 H3 0.9300 . ?
C4 C5 1.365(4) . ?
C4 H4 0.9300 . ?
C5 C6 1.377(3) . ?
C5 H5 0.9300 . ?
C6 C1 1.379(4) . ?
C14 C13 1.514(3) . ?
C14 C16 1.541(3) . ?
C14 C15 1.543(3) . ?
C14 C24 1.547(3) . ?
C16 C17 1.387(3) . ?
C16 C21 1.397(3) . ?
C21 C20 1.399(3) . ?
C20 C19 1.377(4) . ?
C20 H20 0.9300 . ?
C19 C18 1.373(4) . ?
C19 H19 0.9300 . ?
C2 C1 1.368(4) . ?
C2 H2 0.9300 . ?
C1 H1 0.9300 . ?
C13 C12 1.377(3) . ?
C13 C8 1.397(3) . ?
C17 C18 1.383(3) . ?
C17 H17 0.9300 . ?
C18 H18 0.9300 . ?
C23 H23A 0.9600 . ?
C23 H23B 0.9600 . ?
C23 H23C 0.9600 . ?
C24 H24A 0.9700 . ?
C24 H24B 0.9700 . ?
C22 H22A 0.9600 . ?
C22 H22B 0.9600 . ?
C22 H22C 0.9600 . ?
C15 O1 1.214(3) . ?
C8 C9 1.373(3) . ?
C9 C10 1.400(3) . ?
C9 H9 0.9300 . ?
C10 C11 1.376(4) . ?
C11 C12 1.390(3) . ?
C11 H11 0.9300 . ?
C12 H12 0.9300 . ?

loop_
_geom_torsion_atom_site_label_1
_geom_torsion_atom_site_label_2
_geom_torsion_atom_site_label_3
_geom_torsion_atom_site_label_4
_geom_torsion
_geom_torsion_site_symmetry_1
_geom_torsion_site_symmetry_2
_geom_torsion_site_symmetry_3
_geom_torsion_site_symmetry_4
_geom_torsion_publ_flag
C15 N1 C7 C6 111.1(2) . . . . ?
C8 N1 C7 C6 -68.8(3) . . . . ?
C2 C3 C4 C5 -1.1(5) . . . . ?
C3 C4 C5 C6 0.6(4) . . . . ?
C4 C5 C6 C1 0.5(4) . . . . ?
C4 C5 C6 C7 -175.4(2) . . . . ?
N1 C7 C6 C5 -47.1(3) . . . . ?
N1 C7 C6 C1 137.1(2) . . . . ?
C13 C14 C16 C17 -38.0(3) . . . . ?
C15 C14 C16 C17 73.3(3) . . . . ?
C24 C14 C16 C17 -166.9(2) . . . . ?
C13 C14 C16 C21 144.9(2) . . . . ?
C15 C14 C16 C21 -103.8(2) . . . . ?
C24 C14 C16 C21 16.1(3) . . . . ?
C17 C16 C21 C20 0.9(3) . . . . ?
C14 C16 C21 C20 178.04(18) . . . . ?
C17 C16 C21 Si1 -178.54(17) . . . . ?
C14 C16 C21 Si1 -1.4(2) . . . . ?
C22 Si1 C21 C16 107.72(18) . . . . ?
C23 Si1 C21 C16 -126.52(19) . . . . ?
C24 Si1 C21 C16 -10.53(17) . . . . ?
C22 Si1 C21 C20 -71.7(2) . . . . ?
C23 Si1 C21 C20 54.1(3) . . . . ?
C24 Si1 C21 C20 170.1(2) . . . . ?
C16 C21 C20 C19 -0.1(3) . . . . ?
Si1 C21 C20 C19 179.30(18) . . . . ?
C21 C20 C19 C18 -0.4(4) . . . . ?
C4 C3 C2 C1 0.5(5) . . . . ?
C3 C2 C1 C6 0.5(4) . . . . ?
C5 C6 C1 C2 -1.0(4) . . . . ?
C7 C6 C1 C2 174.8(2) . . . . ?
C16 C14 C13 C12 -68.5(3) . . . . ?
C15 C14 C13 C12 176.6(2) . . . . ?
C24 C14 C13 C12 57.2(3) . . . . ?
C16 C14 C13 C8 111.4(2) . . . . ?
C15 C14 C13 C8 -3.5(2) . . . . ?
C24 C14 C13 C8 -122.9(2) . . . . ?
C21 C16 C17 C18 -1.3(3) . . . . ?
C14 C16 C17 C18 -178.2(2) . . . . ?
C20 C19 C18 C17 0.1(4) . . . . ?
C16 C17 C18 C19 0.8(4) . . . . ?
C13 C14 C24 Si1 -150.22(17) . . . . ?
C16 C14 C24 Si1 -22.4(2) . . . . ?
C15 C14 C24 Si1 95.5(2) . . . . ?
C22 Si1 C24 C14 -97.4(2) . . . . ?
C23 Si1 C24 C14 135.37(19) . . . . ?
C21 Si1 C24 C14 18.92(17) . . . . ?
C8 N1 C15 O1 174.7(2) . . . . ?
C7 N1 C15 O1 -5.1(3) . . . . ?
C8 N1 C15 C14 -4.2(2) . . . . ?
C7 N1 C15 C14 175.87(19) . . . . ?
C13 C14 C15 O1 -174.3(2) . . . . ?
C16 C14 C15 O1 66.7(3) . . . . ?
C24 C14 C15 O1 -52.0(3) . . . . ?
C13 C14 C15 N1 4.6(2) . . . . ?
C16 C14 C15 N1 -114.3(2) . . . . ?
C24 C14 C15 N1 127.0(2) . . . . ?
C12 C13 C8 C9 0.2(3) . . . . ?
C14 C13 C8 C9 -179.7(2) . . . . ?
C12 C13 C8 N1 -178.85(19) . . . . ?
C14 C13 C8 N1 1.3(2) . . . . ?
C15 N1 C8 C9 -177.0(2) . . . . ?
C7 N1 C8 C9 2.9(4) . . . . ?
C15 N1 C8 C13 1.9(2) . . . . ?
C7 N1 C8 C13 -178.16(19) . . . . ?
C13 C8 C9 C10 0.6(3) . . . . ?
N1 C8 C9 C10 179.4(2) . . . . ?
C8 C9 C10 C11 -1.0(3) . . . . ?
C8 C9 C10 Cl1 178.97(17) . . . . ?
C9 C10 C11 C12 0.6(4) . . . . ?
Cl1 C10 C11 C12 -179.32(17) . . . . ?
C8 C13 C12 C11 -0.6(3) . . . . ?
C14 C13 C12 C11 179.3(2) . . . . ?
C10 C11 C12 C13 0.2(3) . . . . ?
